data_4021319
loop_
_publ_author_name
'Claudio Palomo'
'Mikel Oiarbide'
'Jes\'us M. Garc\'ia'
'Alberto Gonz\'alez'
'Raquel Pazos'
'Jos\'e M. Odriozola'
'Patricia Ba\~nuelos'
'M\'onica Tello'
'Anthony Linden'

_publ_section_title
;
 A Practical Total Synthesis of Hapalosin,
 a 12-Membered Cyclic Depsipeptide with Multidrug
 Resistance-Reversing Activity, by Employing
 Improved Segment Coupling and Macrolactonization
;
_journal_name_full 'Journal of Organic Chemistry'
_journal_page_first 4126
_journal_page_last 4134
_journal_paper_doi 10.1021/jo0497499
_journal_volume 69
_journal_year 2004
_chemical_absolute_configuration ad
_chemical_formula_moiety 'C28 H47 N O2 Si '
_chemical_formula_sum 'C28 H47 N O2 Si'
_chemical_formula_weight 457.76
_space_group_IT_number 4
_symmetry_cell_setting monoclinic
_symmetry_space_group_name_Hall 'P 2yb'
_symmetry_space_group_name_H-M 'P 1 21 1'
_cell_angle_alpha 90.0
_cell_angle_beta 106.5119(5)
_cell_angle_gamma 90.0
_cell_formula_units_Z 2
_cell_length_a 10.9559(1)
_cell_length_b 11.1704(1)
_cell_length_c 11.6369(1)
_cell_measurement_temperature 160(1)
_cell_volume 1365.41(2)
_diffrn_ambient_temperature 160(1)
_exptl_crystal_density_diffrn 1.113
_cod_original_sg_symbol_H-M 'P 21'
_cod_original_formula_sum 'C28 H47 N O2 Si '
_cod_database_code 4021319

loop_
_symmetry_equiv_pos_as_xyz
'+x,  +y,  +z'
'-x, 1/2+y,  -z'

loop_
_atom_site_label
_atom_site_fract_x
_atom_site_fract_y
_atom_site_fract_z
_atom_site_U_iso_or_equiv
_atom_site_adp_type
_atom_site_occupancy
_atom_site_calc_flag
_atom_site_calc_attached_atom
_atom_site_refinement_flags
_atom_site_disorder_group
_atom_site_type_symbol
Si 0.44367(2) 0.33031 -0.15195(2) 0.02536(8) Uani 1 d ? . . Si
O1 1.07110(6) 0.28052(6) 0.15876(6) 0.0302(2) Uani 1 d ? . . O
O14 0.59211(5) 0.33944(7) -0.06858(5) 0.0317(2) Uani 1 d ? . . O
N12 0.89838(7) 0.38934(7) -0.02004(7) 0.0269(3) Uani 1 d ? . . N
C1 0.97908(7) 0.34650(9) 0.19893(7) 0.0228(3) Uani 1 d ? . . C
C2 0.95607(8) 0.28352(8) 0.31120(8) 0.0257(3) Uani 1 d ? . . C
C3 0.83948(8) 0.3441(1) 0.33541(8) 0.0292(3) Uani 1 d ? . . C
C4 0.88656(9) 0.4716(1) 0.37848(9) 0.0345(4) Uani 1 d ? . . C
C5 1.02750(9) 0.46722(9) 0.38153(8) 0.0302(3) Uani 1 d ? . . C
C6 1.03225(8) 0.47078(9) 0.25164(8) 0.0290(3) Uani 1 d ? . . C
C7 0.9516(1) 0.14833(9) 0.30816(9) 0.0354(4) Uani 1 d ? . . C
C8 1.06549(8) 0.3372(1) 0.41756(7) 0.0288(3) Uani 1 d ? . . C
C9 1.05395(9) 0.3060(1) 0.54273(8) 0.0398(4) Uani 1 d ? . . C
C10 1.20115(9) 0.3046(1) 0.41826(9) 0.0406(4) Uani 1 d ? . . C
C11 0.86019(8) 0.35942(8) 0.08909(8) 0.0235(3) Uani 1 d ? . . C
C13 0.78852(8) 0.36352(8) -0.12573(8) 0.0264(3) Uani 1 d ? . . C
C14 0.70279(8) 0.27852(9) -0.07961(8) 0.0263(3) Uani 1 d ? . . C
C15 0.78399(8) 0.24578(9) 0.04594(8) 0.0265(3) Uani 1 d ? . . C
C16 0.9482(1) 0.5092(1) -0.02565(9) 0.0363(4) Uani 1 d ? . . C
C17 0.83532(8) 0.3135(1) -0.22799(8) 0.0329(3) Uani 1 d ? . . C
C18 0.73403(8) 0.31214(9) -0.34744(7) 0.0284(3) Uani 1 d ? . . C
C19 0.6847(1) 0.2063(1) -0.4028(1) 0.0399(4) Uani 1 d ? . . C
C20 0.5927(1) 0.2063(1) -0.5124(1) 0.0523(5) Uani 1 d ? . . C
C21 0.54817(9) 0.3117(2) -0.56840(9) 0.0555(4) Uani 1 d ? . . C
C22 0.5968(1) 0.4184(1) -0.5154(1) 0.0516(5) Uani 1 d ? . . C
C23 0.6889(1) 0.4187(1) -0.40546(9) 0.0376(4) Uani 1 d ? . . C
C24 0.4073(1) 0.4663(1) -0.2473(1) 0.0417(4) Uani 1 d ? . . C
C25 0.4184(1) 0.1963(1) -0.2494(1) 0.0401(4) Uani 1 d ? . . C
C26 0.34519(7) 0.3241(1) -0.04286(7) 0.0294(3) Uani 1 d ? . . C
C27 0.3724(1) 0.4335(1) 0.0388(1) 0.0509(5) Uani 1 d ? . . C
C28 0.3788(1) 0.2117(1) 0.0346(1) 0.0486(5) Uani 1 d ? . . C
C29 0.20337(8) 0.3213(1) -0.11240(9) 0.0458(4) Uani 1 d ? . . C
H1 1.046(1) 0.295(1) 0.077(1) 0.055(3) Uiso 1 d ? . . H
H5 1.079 0.526 0.432 0.036 Uiso 1 calc C5 ? . H
H11 0.806 0.420 0.104 0.028 Uiso 1 calc C11 ? . H
H13 0.744 0.436 -0.152 0.032 Uiso 1 calc C13 ? . H
H14 0.681 0.210 -0.129 0.032 Uiso 1 calc C14 ? . H
H19 0.715 0.132 -0.365 0.048 Uiso 1 calc C19 ? . H
H20 0.560 0.132 -0.549 0.063 Uiso 1 calc C20 ? . H
H21 0.484 0.311 -0.643 0.067 Uiso 1 calc C21 ? . H
H22 0.567 0.492 -0.554 0.062 Uiso 1 calc C22 ? . H
H23 0.722 0.493 -0.369 0.045 Uiso 1 calc C23 ? . H
H31 0.770 0.347 0.264 0.035 Uiso 1 calc C3 ? . H
H32 0.814 0.302 0.396 0.035 Uiso 1 calc C3 ? . H
H41 0.842 0.531 0.324 0.041 Uiso 1 calc C4 ? . H
H42 0.877 0.487 0.456 0.041 Uiso 1 calc C4 ? . H
H61 1.117 0.481 0.248 0.035 Uiso 1 calc C6 ? . H
H62 0.981 0.534 0.209 0.035 Uiso 1 calc C6 ? . H
H71 1.029 0.118 0.297 0.042 Uiso 1 calc C7 ? . H
H72 0.942 0.119 0.382 0.042 Uiso 1 calc C7 ? . H
H73 0.882 0.123 0.244 0.042 Uiso 1 calc C7 ? . H
H91 0.972 0.327 0.547 0.048 Uiso 1 calc C9 ? . H
H92 1.067 0.222 0.556 0.048 Uiso 1 calc C9 ? . H
H93 1.116 0.349 0.602 0.048 Uiso 1 calc C9 ? . H
H101 1.213 0.221 0.430 0.049 Uiso 1 calc C10 ? . H
H102 1.260 0.346 0.482 0.049 Uiso 1 calc C10 ? . H
H103 1.214 0.327 0.344 0.049 Uiso 1 calc C10 ? . H
H151 0.839 0.180 0.044 0.032 Uiso 1 calc C15 ? . H
H152 0.732 0.226 0.096 0.032 Uiso 1 calc C15 ? . H
H161 0.894 0.566 -0.004 0.044 Uiso 1 calc C16 ? . H
H162 0.952 0.525 -0.105 0.044 Uiso 1 calc C16 ? . H
H163 1.031 0.515 0.028 0.044 Uiso 1 calc C16 ? . H
H171 0.904 0.361 -0.235 0.039 Uiso 1 calc C17 ? . H
H172 0.864 0.234 -0.208 0.039 Uiso 1 calc C17 ? . H
H241 0.322 0.462 -0.297 0.050 Uiso 1 calc C24 ? . H
H242 0.417 0.535 -0.198 0.050 Uiso 1 calc C24 ? . H
H243 0.464 0.471 -0.296 0.050 Uiso 1 calc C24 ? . H
H251 0.331 0.192 -0.295 0.048 Uiso 1 calc C25 ? . H
H252 0.440 0.127 -0.201 0.048 Uiso 1 calc C25 ? . H
H253 0.470 0.202 -0.302 0.048 Uiso 1 calc C25 ? . H
H271 0.320 0.431 0.092 0.061 Uiso 1 calc C27 ? . H
H272 0.459 0.433 0.084 0.061 Uiso 1 calc C27 ? . H
H273 0.354 0.504 -0.008 0.061 Uiso 1 calc C27 ? . H
H281 0.467 0.213 0.077 0.058 Uiso 1 calc C28 ? . H
H282 0.330 0.210 0.090 0.058 Uiso 1 calc C28 ? . H
H283 0.361 0.143 -0.015 0.058 Uiso 1 calc C28 ? . H
H291 0.186 0.251 -0.160 0.055 Uiso 1 calc C29 ? . H
H292 0.154 0.322 -0.057 0.055 Uiso 1 calc C29 ? . H
H293 0.183 0.390 -0.163 0.055 Uiso 1 calc C29 ? . H

loop_
_atom_site_aniso_label
_atom_site_aniso_U_11
_atom_site_aniso_U_22
_atom_site_aniso_U_33
_atom_site_aniso_U_23
_atom_site_aniso_U_13
_atom_site_aniso_U_12
_atom_site_aniso_type_symbol
Si 0.0182(1) 0.0322(1) 0.0250(1) 0.0003(1) 0.00498(9) -0.0008(1) Si
O1 0.0240(3) 0.0403(4) 0.0279(4) -0.0024(3) 0.0100(3) 0.0071(3) O
O14 0.0176(3) 0.0464(4) 0.0299(3) -0.0116(4) 0.0050(2) 0.0007(3) O
N12 0.0261(4) 0.0328(4) 0.0212(4) 0.0033(3) 0.0058(3) -0.0074(3) N
C1 0.0183(4) 0.0257(5) 0.0254(4) -0.0009(4) 0.0080(3) 0.0017(4) C
C2 0.0249(5) 0.0273(5) 0.0236(4) 0.0007(4) 0.0048(4) -0.0025(4) C
C3 0.0261(4) 0.0371(5) 0.0262(5) -0.0009(5) 0.0105(4) -0.0042(5) C
C4 0.0343(5) 0.0374(6) 0.0347(6) -0.0071(5) 0.0148(5) 0.0025(4) C
C5 0.0296(5) 0.0303(5) 0.0299(5) -0.0071(4) 0.0071(4) -0.0057(4) C
C6 0.0253(5) 0.0319(5) 0.0307(5) -0.0037(4) 0.0092(4) -0.0067(4) C
C7 0.0452(6) 0.0306(6) 0.0278(5) 0.0025(4) 0.0062(5) -0.0007(5) C
C8 0.0269(4) 0.0342(5) 0.0240(4) -0.0032(5) 0.0053(3) 0.0017(5) C
C9 0.0436(6) 0.0474(7) 0.0248(5) -0.0010(5) 0.0042(4) -0.0023(5) C
C10 0.0293(5) 0.0548(8) 0.0324(5) -0.0049(5) 0.0006(4) 0.0027(5) C
C11 0.0226(4) 0.0268(5) 0.0219(4) 0.0010(4) 0.0077(4) 0.0015(4) C
C13 0.0232(4) 0.0329(6) 0.0219(5) 0.0020(4) 0.0044(3) 0.0033(4) C
C14 0.0203(4) 0.0316(5) 0.0266(5) -0.0047(4) 0.0058(4) 0.0005(4) C
C15 0.0238(5) 0.0293(5) 0.0271(5) 0.0007(4) 0.0083(4) -0.0035(4) C
C16 0.0433(6) 0.0373(6) 0.0299(6) 0.0049(4) 0.0131(5) -0.0120(5) C
C17 0.0274(5) 0.0472(6) 0.0245(4) 0.0022(5) 0.0079(4) 0.0061(5) C
C18 0.0226(4) 0.0427(6) 0.0232(4) 0.0003(4) 0.0114(3) 0.0021(4) C
C19 0.0450(6) 0.0446(7) 0.0345(6) -0.0045(5) 0.0186(5) -0.0026(5) C
C20 0.0490(7) 0.0765(9) 0.0356(7) -0.0221(6) 0.0188(6) -0.0240(6) C
C21 0.0293(5) 0.108(1) 0.0279(5) -0.0063(7) 0.0067(4) 0.0042(7) C
C22 0.0466(7) 0.0777(9) 0.0326(6) 0.0160(6) 0.0144(6) 0.0255(6) C
C23 0.0394(6) 0.0459(7) 0.0301(6) 0.0013(5) 0.0138(5) 0.0037(5) C
C24 0.0387(6) 0.0484(7) 0.0357(7) 0.0077(5) 0.0068(5) -0.0058(5) C
C25 0.0271(6) 0.0515(7) 0.0383(6) -0.0109(5) 0.0039(5) -0.0006(5) C
C26 0.0244(4) 0.0363(5) 0.0280(5) 0.0010(5) 0.0082(3) 0.0032(5) C
C27 0.0538(8) 0.0590(8) 0.0470(8) -0.0131(6) 0.0260(7) 0.0018(6) C
C28 0.0443(7) 0.0566(8) 0.0470(7) 0.0171(6) 0.0165(6) -0.0014(6) C
C29 0.0246(5) 0.0750(8) 0.0415(6) 0.0066(7) 0.0153(4) 0.0028(6) C

loop_
_geom_bond_atom_site_label_1
_geom_bond_atom_site_label_2
_geom_bond_distance
_geom_bond_site_symmetry_1
_geom_bond_site_symmetry_2
_geom_bond_publ_flag
Si O14 1.6431(9) . . yes
Si C24 1.856(2) . . yes
Si C25 1.851(2) . . yes
Si C26 1.887(1) . . yes
O1 C1 1.430(2) . . yes
O14 C14 1.428(2) . . yes
N12 C11 1.484(2) . . yes
N12 C13 1.484(2) . . yes
N12 C16 1.454(2) . . yes
C1 C2 1.566(2) . . yes
C1 C6 1.562(2) . . yes
C1 C11 1.551(2) . . yes
C2 C3 1.541(2) . . yes
C2 C7 1.511(2) . . yes
C2 C8 1.576(2) . . yes
C3 C4 1.549(2) . . yes
C4 C5 1.535(2) . . yes
C5 C6 1.528(2) . . yes
C5 C8 1.536(2) . . yes
C8 C9 1.538(2) . . yes
C8 C10 1.528(2) . . yes
C11 C15 1.524(2) . . yes
C13 C14 1.536(2) . . yes
C13 C17 1.529(2) . . yes
C14 C15 1.524(2) . . yes
C17 C18 1.512(2) . . yes
C18 C19 1.381(2) . . yes
C18 C23 1.388(2) . . yes
C19 C20 1.382(2) . . yes
C20 C21 1.367(3) . . yes
C21 C22 1.377(3) . . yes
C22 C23 1.386(3) . . yes
C26 C27 1.525(3) . . yes
C26 C28 1.528(2) . . yes
C26 C29 1.535(2) . . yes
O1 H1 0.93(2) . . no
C3 H31 0.950 . . no
C3 H32 0.950 . . no
C4 H41 0.950 . . no
C4 H42 0.950 . . no
C5 H5 0.950 . . no
C6 H61 0.950 . . no
C6 H62 0.950 . . no
C7 H71 0.950 . . no
C7 H72 0.950 . . no
C7 H73 0.950 . . no
C9 H91 0.950 . . no
C9 H92 0.950 . . no
C9 H93 0.950 . . no
C10 H101 0.950 . . no
C10 H102 0.950 . . no
C10 H103 0.950 . . no
C11 H11 0.950 . . no
C13 H13 0.950 . . no
C14 H14 0.950 . . no
C15 H151 0.950 . . no
C15 H152 0.950 . . no
C16 H161 0.950 . . no
C16 H162 0.950 . . no
C16 H163 0.950 . . no
C17 H171 0.950 . . no
C17 H172 0.950 . . no
C19 H19 0.950 . . no
C20 H20 0.950 . . no
C21 H21 0.950 . . no
C22 H22 0.950 . . no
C23 H23 0.950 . . no
C24 H241 0.950 . . no
C24 H242 0.950 . . no
C24 H243 0.950 . . no
C25 H251 0.950 . . no
C25 H252 0.950 . . no
C25 H253 0.950 . . no
C27 H271 0.950 . . no
C27 H272 0.950 . . no
C27 H273 0.950 . . no
C28 H281 0.950 . . no
C28 H282 0.950 . . no
C28 H283 0.950 . . no
C29 H291 0.950 . . no
C29 H292 0.950 . . no
C29 H293 0.950 . . no

loop_
_cod_related_entry_id
_cod_related_entry_database
_cod_related_entry_code
1 ChemSpider 9365417
